data_4339192
loop_
_publ_author_name
'Wolf, Robert'
'Ni, Chengbao'
'Nguyen, Tailuan'
'Brynda, Marcin'
'Long, Gary J.'
'Sutton, Andrew D.'
'Fischer, Roland C.'
'Fettinger, J. C.'
'Hellman, Matthew'
'Pu, Lihung'
'Power, Philip P.'

_publ_section_title
;
 Substituent effects in formally quintuple-bonded ArCrCrAr compounds (Ar =
 terphenyl) and related species.
;
_journal_issue 26
_journal_name_full 'Inorganic chemistry'
_journal_page_first 11277
_journal_page_last 11290
_journal_paper_doi 10.1021/ic702112e
_journal_volume 46
_journal_year 2007
_chemical_formula_sum 'C74 H90 Cr2'
_chemical_formula_weight 1083.46
_chemical_name_systematic
;
 ?
;
_space_group_IT_number 2
_symmetry_cell_setting triclinic
_symmetry_space_group_name_Hall '-P 1'
_symmetry_space_group_name_H-M 'P -1'
_atom_sites_solution_hydrogens geom
_atom_sites_solution_primary direct
_atom_sites_solution_secondary difmap
_audit_creation_method SHELXL-97
_cell_angle_alpha 88.771(2)
_cell_angle_beta 82.146(2)
_cell_angle_gamma 76.107(2)
_cell_formula_units_Z 1
_cell_length_a 10.0088(9)
_cell_length_b 10.9009(10)
_cell_length_c 14.4175(13)
_cell_measurement_reflns_used 6692
_cell_measurement_temperature 90(2)
_cell_measurement_theta_max 29.98
_cell_measurement_theta_min 2.38
_cell_volume 1512.6(2)
_computing_cell_refinement 'Bruker SAINT'
_computing_data_collection 'Bruker Smart CCD Software'
_computing_data_reduction 'Bruker SAINT'
_computing_molecular_graphics 'WinGX v1.64.05 (Farrugia, 1999)'
_computing_publication_material 'WinGX v1.64.05 (Farrugia, 1999)'
_computing_structure_refinement 'SHELXL-97 (Sheldrick, 1997)'
_computing_structure_solution 'SHELXS-97 (Sheldrick, 1990)'
_diffrn_ambient_temperature 90(2)
_diffrn_measured_fraction_theta_full 0.988
_diffrn_measured_fraction_theta_max 0.988
_diffrn_measurement_device_type 'Bruker SMART CCD'
_diffrn_measurement_method '\w and \f'
_diffrn_radiation_monochromator graphite
_diffrn_radiation_source 'fine-focus sealed tube'
_diffrn_radiation_type MoK\a
_diffrn_radiation_wavelength 0.71073
_diffrn_reflns_av_R_equivalents 0.0228
_diffrn_reflns_av_sigmaI/netI 0.0272
_diffrn_reflns_limit_h_max 14
_diffrn_reflns_limit_h_min -14
_diffrn_reflns_limit_k_max 15
_diffrn_reflns_limit_k_min -15
_diffrn_reflns_limit_l_max 20
_diffrn_reflns_limit_l_min -20
_diffrn_reflns_number 22800
_diffrn_reflns_theta_full 30.02
_diffrn_reflns_theta_max 30.02
_diffrn_reflns_theta_min 1.43
_exptl_absorpt_coefficient_mu 0.401
_exptl_absorpt_correction_T_max 0.9423
_exptl_absorpt_correction_T_min 0.8246
_exptl_absorpt_correction_type 'Empirical, SADABS'
_exptl_crystal_colour 'dark red'
_exptl_crystal_density_diffrn 1.189
_exptl_crystal_density_method 'not measured'
_exptl_crystal_description plate
_exptl_crystal_F_000 582
_exptl_crystal_size_max 0.50
_exptl_crystal_size_mid 0.45
_exptl_crystal_size_min 0.15
_refine_diff_density_max 1.212
_refine_diff_density_min -0.549
_refine_diff_density_rms 0.069
_refine_ls_extinction_method none
_refine_ls_goodness_of_fit_ref 0.952
_refine_ls_hydrogen_treatment mixed
_refine_ls_matrix_type full
_refine_ls_number_parameters 460
_refine_ls_number_reflns 8733
_refine_ls_number_restraints 23
_refine_ls_restrained_S_all 0.957
_refine_ls_R_factor_all 0.0519
_refine_ls_R_factor_gt 0.0428
_refine_ls_shift/su_max 0.002
_refine_ls_shift/su_mean 0.000
_refine_ls_structure_factor_coef Fsqd
_refine_ls_weighting_details 'calc w=1/[\s^2^(Fo^2^)+(0.0681P)^2^+1.5450P] where P=(Fo^2^+2Fc^2^)/3'
_refine_ls_weighting_scheme calc
_refine_ls_wR_factor_gt 0.1111
_refine_ls_wR_factor_ref 0.1207
_reflns_number_gt 7592
_reflns_number_total 8733
_reflns_threshold_expression >2sigma(I)
_cod_data_source_file 1.cif
_cod_data_source_block rw27fin
_cod_original_sg_symbol_H-M P-1
_cod_database_code 4339192

loop_
_symmetry_equiv_pos_as_xyz
'x, y, z'
'-x, -y, -z'

loop_
_atom_site_label
_atom_site_type_symbol
_atom_site_fract_x
_atom_site_fract_y
_atom_site_fract_z
_atom_site_U_iso_or_equiv
_atom_site_adp_type
_atom_site_occupancy
_atom_site_symmetry_multiplicity
_atom_site_calc_flag
_atom_site_refinement_flags
_atom_site_disorder_assembly
_atom_site_disorder_group
Cr1 Cr 0.08321(2) 0.48081(2) 0.461371(15) 0.01152(7) Uani 1 1 d . . .
C1 C 0.02697(14) 0.42262(12) 0.33484(9) 0.0120(2) Uani 1 1 d . . .
C2 C -0.11636(14) 0.42594(13) 0.33862(10) 0.0127(2) Uani 1 1 d . . .
C3 C -0.17802(15) 0.39484(14) 0.26415(10) 0.0159(3) Uani 1 1 d . . .
C4 C -0.09613(16) 0.35771(15) 0.17916(10) 0.0181(3) Uani 1 1 d . . .
C5 C 0.04517(15) 0.35216(15) 0.17098(10) 0.0167(3) Uani 1 1 d . . .
C6 C 0.10681(14) 0.38289(13) 0.24645(10) 0.0130(2) Uani 1 1 d . . .
C7 C -0.20667(14) 0.46593(13) 0.42918(10) 0.0119(2) Uani 1 1 d . . .
C8 C -0.27692(14) 0.59527(13) 0.44514(10) 0.0134(2) Uani 1 1 d . . .
C9 C -0.36625(15) 0.62980(14) 0.52971(11) 0.0161(3) Uani 1 1 d . . .
C10 C -0.38404(15) 0.54102(14) 0.59776(10) 0.0163(3) Uani 1 1 d . . .
C11 C -0.30802(15) 0.41626(14) 0.58447(10) 0.0159(3) Uani 1 1 d . . .
C12 C -0.21906(14) 0.37592(13) 0.50093(10) 0.0133(2) Uani 1 1 d . . .
C13 C 0.26168(14) 0.36572(13) 0.22381(9) 0.0130(2) Uani 1 1 d . . .
C14 C 0.35099(15) 0.24808(13) 0.24078(10) 0.0149(3) Uani 1 1 d . . .
C15 C 0.49230(16) 0.22652(15) 0.20666(11) 0.0186(3) Uani 1 1 d . . .
C16 C 0.54534(17) 0.31864(15) 0.15693(11) 0.0197(3) Uiso 1 1 d . . .
C17 C 0.45839(16) 0.43539(15) 0.14245(11) 0.0185(3) Uani 1 1 d . . .
C18 C 0.31624(15) 0.46085(13) 0.17516(10) 0.0144(2) Uani 1 1 d . . .
C19 C -0.27044(15) 0.69273(14) 0.36860(11) 0.0160(3) Uani 1 1 d . . .
C20 C -0.26385(18) 0.82158(16) 0.40568(12) 0.0223(3) Uiso 1 1 d . . .
C21 C -0.39684(17) 0.70805(15) 0.31610(12) 0.0198(3) Uani 1 1 d . . .
C22 C -0.14934(15) 0.23599(13) 0.48471(11) 0.0165(3) Uani 1 1 d . . .
C23 C -0.24519(19) 0.17071(15) 0.44025(13) 0.0235(3) Uani 1 1 d . . .
C24 C -0.10951(18) 0.16877(16) 0.57477(12) 0.0228(3) Uiso 1 1 d . . .
C25 C 0.22336(16) 0.58798(14) 0.15397(10) 0.0178(3) Uani 1 1 d . . .
C26 C 0.29087(19) 0.69958(17) 0.16049(13) 0.0260(3) Uiso 1 1 d . . .
C27 C 0.18145(18) 0.58665(17) 0.05557(12) 0.0234(3) Uiso 1 1 d . . .
C28 C 0.29494(17) 0.14386(14) 0.29276(11) 0.0190(3) Uani 1 1 d . . .
C29 C 0.4014(2) 0.05496(15) 0.34542(13) 0.0244(3) Uani 1 1 d . . .
C30 C 0.2437(3) 0.06336(19) 0.22538(16) 0.0351(4) Uani 1 1 d . . .
C40 C 0.2552(8) 0.1440(7) 0.9320(5) 0.0323(17) Uiso 0.251(4) 1 d PD A 1
C41 C 0.1633(9) 0.2031(8) 0.8705(6) 0.025(2) Uiso 0.251(4) 1 d PD A 1
H41 H 0.1551 0.2885 0.8520 0.030 Uiso 0.251(4) 1 calc PR A 1
C42 C 0.0820(10) 0.1246(8) 0.8372(6) 0.044(2) Uiso 0.251(4) 1 d PD A 1
H42 H 0.0067 0.1657 0.8054 0.052 Uiso 0.251(4) 1 calc PR A 1
C43 C 0.1038(10) -0.0070(9) 0.8475(7) 0.033(2) Uiso 0.251(4) 1 d PD A 1
H43 H 0.0816 -0.0629 0.8057 0.040 Uiso 0.251(4) 1 calc PR A 1
C44 C 0.1672(10) -0.0448(9) 0.9343(7) 0.043(2) Uiso 0.251(4) 1 d PD A 1
H44 H 0.1481 -0.1153 0.9688 0.052 Uiso 0.251(4) 1 calc PR A 1
C45 C 0.2556(9) 0.0239(7) 0.9655(6) 0.0268(17) Uiso 0.251(4) 1 d PD A 1
H45 H 0.3157 -0.0123 1.0097 0.032 Uiso 0.251(4) 1 calc PR A 1
C46 C 0.3458(8) 0.2157(8) 0.9665(5) 0.0285(16) Uiso 0.251(4) 1 d PD A 1
H46A H 0.3341 0.2977 0.9354 0.043 Uiso 0.251(4) 1 calc PR A 1
H46B H 0.4428 0.1682 0.9529 0.043 Uiso 0.251(4) 1 calc PR A 1
H46C H 0.3209 0.2290 1.0343 0.043 Uiso 0.251(4) 1 calc PR A 1
C50 C 0.1794(3) 0.0720(2) 0.89229(18) 0.0306(6) Uiso 0.749(4) 1 d PD A 2
C51 C 0.2846(4) 0.0410(3) 0.9487(2) 0.0361(7) Uiso 0.749(4) 1 d PD A 2
H51 H 0.3148 -0.0441 0.9675 0.043 Uiso 0.749(4) 1 calc PR A 2
C52 C 0.3463(3) 0.1314(3) 0.9781(2) 0.0376(6) Uiso 0.749(4) 1 d PD A 2
H52 H 0.4175 0.1083 1.0169 0.045 Uiso 0.749(4) 1 calc PR A 2
C53 C 0.3036(3) 0.2567(3) 0.9504(2) 0.0335(6) Uiso 0.749(4) 1 d PD A 2
H53 H 0.3464 0.3193 0.9694 0.040 Uiso 0.749(4) 1 calc PR A 2
C54 C 0.1991(3) 0.2881(3) 0.8955(2) 0.0360(6) Uiso 0.749(4) 1 d PD A 2
H54 H 0.1675 0.3735 0.8777 0.043 Uiso 0.749(4) 1 calc PR A 2
C55 C 0.1378(4) 0.1945(3) 0.8649(2) 0.0329(9) Uiso 0.749(4) 1 d PD A 2
H55 H 0.0676 0.2170 0.8252 0.039 Uiso 0.749(4) 1 calc PR A 2
C56 C 0.1075(5) -0.0267(5) 0.8700(4) 0.0589(13) Uiso 0.749(4) 1 d PD A 2
H56A H 0.1536 -0.1082 0.8945 0.088 Uiso 0.749(4) 1 calc PR A 2
H56B H 0.1114 -0.0335 0.8020 0.088 Uiso 0.749(4) 1 calc PR A 2
H56C H 0.0103 -0.0032 0.8990 0.088 Uiso 0.749(4) 1 calc PR A 2
H22 H -0.067(2) 0.2293(19) 0.4416(14) 0.016(5) Uiso 1 1 d . . .
H3 H -0.277(2) 0.3997(19) 0.2723(14) 0.018(5) Uiso 1 1 d . . .
H25 H 0.143(2) 0.602(2) 0.1984(15) 0.023(5) Uiso 1 1 d . . .
H10 H -0.445(2) 0.564(2) 0.6553(15) 0.021(5) Uiso 1 1 d . . .
H20A H -0.242(2) 0.873(2) 0.3524(15) 0.024(5) Uiso 1 1 d . . .
H5 H 0.100(2) 0.323(2) 0.1129(15) 0.022(5) Uiso 1 1 d . . .
H11 H -0.319(2) 0.356(2) 0.6319(15) 0.020(5) Uiso 1 1 d . . .
H17 H 0.496(2) 0.499(2) 0.1076(16) 0.025(5) Uiso 1 1 d . . .
H21A H -0.480(3) 0.737(2) 0.3598(17) 0.029(6) Uiso 1 1 d . . .
H16 H 0.648(2) 0.300(2) 0.1306(16) 0.027(6) Uiso 1 1 d . . .
H4 H -0.135(2) 0.340(2) 0.1257(15) 0.020(5) Uiso 1 1 d . . .
H9 H -0.417(2) 0.715(2) 0.5408(15) 0.022(5) Uiso 1 1 d . . .
H19 H -0.186(2) 0.660(2) 0.3254(15) 0.020(5) Uiso 1 1 d . . .
H29A H 0.471(3) 0.000(2) 0.3017(18) 0.035(6) Uiso 1 1 d . . .
H28 H 0.218(2) 0.182(2) 0.3380(16) 0.027(6) Uiso 1 1 d . . .
H23A H -0.331(2) 0.176(2) 0.4829(16) 0.026(5) Uiso 1 1 d . . .
H26B H 0.364(3) 0.698(3) 0.1111(19) 0.042(7) Uiso 1 1 d . . .
H20C H -0.348(2) 0.863(2) 0.4422(16) 0.027(6) Uiso 1 1 d . . .
H24B H -0.189(2) 0.157(2) 0.6183(16) 0.029(6) Uiso 1 1 d . . .
H24C H -0.059(2) 0.208(2) 0.6068(16) 0.027(6) Uiso 1 1 d . . .
H23C H -0.269(2) 0.210(2) 0.3829(17) 0.032(6) Uiso 1 1 d . . .
H27B H 0.267(3) 0.566(2) 0.0098(17) 0.033(6) Uiso 1 1 d . . .
H26C H 0.331(3) 0.702(2) 0.2175(18) 0.035(6) Uiso 1 1 d . . .
H21B H -0.395(2) 0.768(2) 0.2668(16) 0.027(6) Uiso 1 1 d . . .
H29A H 0.449(2) 0.098(2) 0.3852(17) 0.031(6) Uiso 1 1 d . . .
H15 H 0.555(3) 0.150(2) 0.2176(17) 0.034(6) Uiso 1 1 d . . .
H27C H 0.133(2) 0.526(2) 0.0497(16) 0.029(6) Uiso 1 1 d . . .
H24A H -0.047(3) 0.078(2) 0.5612(17) 0.034(6) Uiso 1 1 d . . .
H27A H 0.124(3) 0.673(2) 0.0401(17) 0.034(6) Uiso 1 1 d . . .
H20B H -0.198(3) 0.817(2) 0.4481(18) 0.037(7) Uiso 1 1 d . . .
H29B H 0.358(2) 0.001(2) 0.3874(16) 0.027(6) Uiso 1 1 d . . .
H26A H 0.220(3) 0.776(2) 0.1573(17) 0.035(6) Uiso 1 1 d . . .
H21C H -0.404(2) 0.632(2) 0.2893(17) 0.030(6) Uiso 1 1 d . . .
H23B H -0.200(3) 0.082(3) 0.4293(18) 0.039(7) Uiso 1 1 d . . .
H30A H 0.326(3) 0.018(3) 0.178(2) 0.051(8) Uiso 1 1 d . . .
H30C H 0.178(3) 0.112(3) 0.191(2) 0.047(8) Uiso 1 1 d . . .
H30B H 0.205(3) 0.001(3) 0.260(2) 0.056(8) Uiso 1 1 d . . .

loop_
_atom_site_aniso_label
_atom_site_aniso_U_11
_atom_site_aniso_U_22
_atom_site_aniso_U_33
_atom_site_aniso_U_23
_atom_site_aniso_U_13
_atom_site_aniso_U_12
Cr1 0.01080(11) 0.01184(11) 0.01242(11) -0.00159(7) -0.00213(7) -0.00320(7)
C1 0.0128(6) 0.0102(5) 0.0132(6) 0.0000(4) -0.0022(5) -0.0032(4)
C2 0.0131(6) 0.0121(6) 0.0129(6) -0.0011(4) -0.0013(5) -0.0030(4)
C3 0.0128(6) 0.0201(7) 0.0160(6) -0.0020(5) -0.0027(5) -0.0053(5)
C4 0.0163(7) 0.0252(7) 0.0142(6) -0.0035(5) -0.0027(5) -0.0071(5)
C5 0.0164(6) 0.0222(7) 0.0119(6) -0.0029(5) -0.0007(5) -0.0060(5)
C6 0.0122(6) 0.0130(6) 0.0141(6) 0.0000(5) -0.0018(5) -0.0036(5)
C7 0.0095(5) 0.0133(6) 0.0139(6) -0.0019(4) -0.0023(4) -0.0039(4)
C8 0.0114(6) 0.0134(6) 0.0159(6) -0.0008(5) -0.0031(5) -0.0029(5)
C9 0.0141(6) 0.0138(6) 0.0193(7) -0.0029(5) -0.0011(5) -0.0018(5)
C10 0.0135(6) 0.0192(7) 0.0158(6) -0.0040(5) 0.0008(5) -0.0043(5)
C11 0.0155(6) 0.0169(6) 0.0159(6) 0.0000(5) -0.0002(5) -0.0061(5)
C12 0.0116(6) 0.0125(6) 0.0166(6) -0.0009(5) -0.0022(5) -0.0040(5)
C13 0.0129(6) 0.0148(6) 0.0118(6) -0.0020(5) -0.0011(5) -0.0043(5)
C14 0.0154(6) 0.0141(6) 0.0156(6) -0.0019(5) -0.0021(5) -0.0040(5)
C15 0.0144(6) 0.0186(7) 0.0211(7) -0.0028(5) -0.0022(5) -0.0004(5)
C17 0.0162(7) 0.0221(7) 0.0184(7) -0.0005(5) 0.0007(5) -0.0085(5)
C18 0.0155(6) 0.0149(6) 0.0134(6) -0.0006(5) -0.0017(5) -0.0048(5)
C19 0.0145(6) 0.0142(6) 0.0187(7) 0.0014(5) -0.0027(5) -0.0022(5)
C21 0.0188(7) 0.0196(7) 0.0209(7) 0.0017(6) -0.0060(6) -0.0026(5)
C22 0.0161(6) 0.0119(6) 0.0208(7) -0.0006(5) 0.0003(5) -0.0037(5)
C23 0.0276(8) 0.0149(7) 0.0302(8) -0.0039(6) -0.0053(7) -0.0083(6)
C25 0.0207(7) 0.0164(6) 0.0155(6) 0.0020(5) -0.0007(5) -0.0041(5)
C28 0.0205(7) 0.0149(6) 0.0216(7) 0.0021(5) -0.0023(6) -0.0046(5)
C29 0.0316(9) 0.0145(7) 0.0258(8) 0.0010(6) -0.0072(7) -0.0012(6)
C30 0.0513(12) 0.0241(9) 0.0411(11) 0.0102(8) -0.0225(10) -0.0225(9)

loop_
_atom_type_symbol
_atom_type_description
_atom_type_scat_dispersion_real
_atom_type_scat_dispersion_imag
_atom_type_scat_source
C C 0.0033 0.0016 'International Tables Vol C Tables 4.2.6.8 and 6.1.1.4'
H H 0.0000 0.0000 'International Tables Vol C Tables 4.2.6.8 and 6.1.1.4'
Cr Cr 0.3209 0.6236 'International Tables Vol C Tables 4.2.6.8 and 6.1.1.4'

loop_
_geom_angle_atom_site_label_1
_geom_angle_atom_site_label_2
_geom_angle_atom_site_label_3
_geom_angle
_geom_angle_site_symmetry_1
_geom_angle_site_symmetry_3
Cr1 Cr1 C1 102.76(4) 2_566 .
Cr1 Cr1 C7 94.20(4) 2_566 2_566
C1 Cr1 C7 163.01(5) . 2_566
Cr1 Cr1 C12 107.97(4) 2_566 2_566
C1 Cr1 C12 134.53(5) . 2_566
C7 Cr1 C12 35.06(5) 2_566 2_566
Cr1 Cr1 C8 110.14(4) 2_566 2_566
C1 Cr1 C8 135.58(5) . 2_566
C7 Cr1 C8 34.42(5) 2_566 2_566
C12 Cr1 C8 60.43(5) 2_566 2_566
C2 C1 C6 113.96(12) . .
C2 C1 Cr1 114.38(10) . .
C6 C1 Cr1 131.66(10) . .
C3 C2 C1 124.81(13) . .
C3 C2 C7 118.10(12) . .
C1 C2 C7 117.10(12) . .
C4 C3 C2 119.11(13) . .
C3 C4 C5 118.89(13) . .
C4 C5 C6 121.72(13) . .
C5 C6 C1 121.51(13) . .
C5 C6 C13 113.13(12) . .
C1 C6 C13 125.34(12) . .
C12 C7 C8 119.91(12) . .
C12 C7 C2 120.17(12) . .
C8 C7 C2 119.89(12) . .
C12 C7 Cr1 77.13(8) . 2_566
C8 C7 Cr1 79.95(8) . 2_566
C2 C7 Cr1 111.52(9) . 2_566
C9 C8 C7 118.79(13) . .
C9 C8 C19 119.66(12) . .
C7 C8 C19 121.16(12) . .
C9 C8 Cr1 88.38(9) . 2_566
C7 C8 Cr1 65.64(7) . 2_566
C19 C8 Cr1 121.83(9) . 2_566
C10 C9 C8 121.28(13) . .
C9 C10 C11 119.65(13) . .
C10 C11 C12 121.50(13) . .
C11 C12 C7 118.63(13) . .
C11 C12 C22 119.98(13) . .
C7 C12 C22 121.12(12) . .
C11 C12 Cr1 87.58(9) . 2_566
C7 C12 Cr1 67.82(7) . 2_566
C22 C12 Cr1 119.47(9) . 2_566
C14 C13 C18 120.04(13) . .
C14 C13 C6 119.48(12) . .
C18 C13 C6 119.99(12) . .
C15 C14 C13 119.03(13) . .
C15 C14 C28 119.81(13) . .
C13 C14 C28 121.13(13) . .
C16 C15 C14 120.95(14) . .
C15 C16 C17 120.04(14) . .
C16 C17 C18 120.87(14) . .
C17 C18 C13 119.02(13) . .
C17 C18 C25 119.21(13) . .
C13 C18 C25 121.72(13) . .
C8 C19 C20 113.22(13) . .
C8 C19 C21 109.34(12) . .
C20 C19 C21 109.82(12) . .
C12 C22 C24 112.56(13) . .
C12 C22 C23 109.78(12) . .
C24 C22 C23 110.12(13) . .
C18 C25 C27 110.61(13) . .
C18 C25 C26 113.60(13) . .
C27 C25 C26 108.10(13) . .
C14 C28 C29 113.47(13) . .
C14 C28 C30 111.16(14) . .
C29 C28 C30 107.98(14) . .
C45 C40 C41 121.6(7) . .
C45 C40 C46 119.7(7) . .
C41 C40 C46 118.6(7) . .
C40 C41 C42 115.0(8) . .
C43 C42 C41 126.1(9) . .
C42 C43 C44 109.2(8) . .
C45 C44 C43 120.0(8) . .
C40 C45 C44 120.2(7) . .
C55 C50 C51 118.8(3) . .
C55 C50 C56 121.9(3) . .
C51 C50 C56 119.2(3) . .
C52 C51 C50 121.5(3) . .
C51 C52 C53 119.8(3) . .
C54 C53 C52 119.0(3) . .
C53 C54 C55 120.7(3) . .
C50 C55 C54 120.2(3) . .

loop_
_geom_bond_atom_site_label_1
_geom_bond_atom_site_label_2
_geom_bond_distance
_geom_bond_site_symmetry_2
Cr1 Cr1 1.8353(5) 2_566
Cr1 C1 2.1328(14) .
Cr1 C7 2.2958(13) 2_566
Cr1 C12 2.4170(14) 2_566
Cr1 C8 2.4815(14) 2_566
C1 C2 1.4198(19) .
C1 C6 1.4245(19) .
C2 C3 1.3950(19) .
C2 C7 1.4914(18) .
C3 C4 1.387(2) .
C4 C5 1.390(2) .
C5 C6 1.4054(19) .
C6 C13 1.5064(19) .
C7 C12 1.4241(19) .
C7 C8 1.4244(19) .
C7 Cr1 2.2958(13) 2_566
C8 C9 1.410(2) .
C8 C19 1.521(2) .
C8 Cr1 2.4815(14) 2_566
C9 C10 1.388(2) .
C10 C11 1.393(2) .
C11 C12 1.407(2) .
C12 C22 1.5257(19) .
C12 Cr1 2.4170(14) 2_566
C13 C14 1.4139(19) .
C13 C18 1.4149(19) .
C14 C15 1.397(2) .
C14 C28 1.524(2) .
C15 C16 1.388(2) .
C16 C17 1.388(2) .
C17 C18 1.399(2) .
C18 C25 1.523(2) .
C19 C20 1.533(2) .
C19 C21 1.535(2) .
C22 C24 1.530(2) .
C22 C23 1.534(2) .
C25 C27 1.535(2) .
C25 C26 1.537(2) .
C28 C29 1.531(2) .
C28 C30 1.538(2) .
C40 C45 1.385(10) .
C40 C41 1.401(10) .
C40 C46 1.471(10) .
C41 C42 1.443(11) .
C42 C43 1.407(12) .
C43 C44 1.485(12) .
C44 C45 1.410(11) .
C50 C55 1.367(4) .
C50 C51 1.392(4) .
C50 C56 1.492(5) .
C51 C52 1.382(5) .
C52 C53 1.397(4) .
C53 C54 1.372(4) .
C54 C55 1.416(5) .
